data_2203944
loop_
_publ_author_name
'Kotlyar, Sergey A.'
'Zubatyuk, Roman I.'
'Shishkin, Oleg V.'
'Chuprin, Gennady N.'
'Kiriyak, Andrey V.'
'Kamalov, Gerbert L.'

_publ_section_title
;
 Bis(<i>cis</i>-cyclohexano-12-crown-4)potassium chlorochromate
;
_journal_issue 7
_journal_name_full 'Acta Crystallographica Section E'
_journal_page_first m907
_journal_page_last m909
_journal_paper_doi 10.1107/S1600536804012966
_journal_volume 60
_journal_year 2004
_chemical_formula_iupac '[K (C24 H44 O8)] [Cr Cl O3]'
_chemical_formula_moiety 'C24 H44 O8 K +, Cr O3 Cl -'
_chemical_formula_sum 'C24 H44 Cl Cr K O11'
_chemical_formula_weight 635.14
_chemical_name_common
;
bis(cis-cyclohexano-12-crown-4)-potassium chlorochromate
;
_chemical_name_systematic
;
 bis(cis-dodecahydro-1,4,7,10-benzotetraoxacyclododecin)-
  potassium chlorochromate
;
_space_group_IT_number 2
_symmetry_cell_setting triclinic
_symmetry_space_group_name_Hall '-P 1'
_symmetry_space_group_name_H-M 'P -1'
_atom_sites_solution_hydrogens geom
_atom_sites_solution_primary direct
_atom_sites_solution_secondary difmap
_audit_creation_method SHELXL-97
_cell_angle_alpha 94.58(2)
_cell_angle_beta 101.00(2)
_cell_angle_gamma 95.88(3)
_cell_formula_units_Z 4
_cell_length_a 10.244(3)
_cell_length_b 15.246(5)
_cell_length_c 20.302(6)
_cell_measurement_reflns_used 24
_cell_measurement_temperature 293(2)
_cell_measurement_theta_max 15
_cell_measurement_theta_min 12
_cell_volume 3080.1(17)
_computing_cell_refinement P3
_computing_data_collection 'P3 (Siemens, 1989)'
_computing_data_reduction 'XDISK (Siemens, 1991)'
_computing_molecular_graphics 'XP (Siemens, 1991)'
_computing_publication_material SHELXL97
_computing_structure_refinement 'SHELXL97 (Sheldrick, 1997)'
_computing_structure_solution 'SHELXS97 (Sheldrick, 1990)'
_diffrn_ambient_temperature 293(2)
_diffrn_measured_fraction_theta_full 0.989
_diffrn_measured_fraction_theta_max 0.989
_diffrn_measurement_device_type 'Siemens P3/PC'
_diffrn_measurement_method '\q--2\q scans'
_diffrn_radiation_monochromator graphite
_diffrn_radiation_source 'fine-focus sealed tube'
_diffrn_radiation_type MoK\a
_diffrn_radiation_wavelength 0.71073
_diffrn_reflns_av_R_equivalents 0.0263
_diffrn_reflns_av_sigmaI/netI 0.0737
_diffrn_reflns_limit_h_max 12
_diffrn_reflns_limit_h_min 0
_diffrn_reflns_limit_k_max 18
_diffrn_reflns_limit_k_min -18
_diffrn_reflns_limit_l_max 23
_diffrn_reflns_limit_l_min -24
_diffrn_reflns_number 11441
_diffrn_reflns_theta_full 25.10
_diffrn_reflns_theta_max 25.10
_diffrn_reflns_theta_min 1.61
_diffrn_standards_decay_% 5
_diffrn_standards_interval_count 98
_diffrn_standards_number 2
_exptl_absorpt_coefficient_mu 0.645
_exptl_absorpt_correction_type none
_exptl_crystal_colour 'pale yellow--orange'
_exptl_crystal_density_diffrn 1.370
_exptl_crystal_density_method 'not measured'
_exptl_crystal_description Block
_exptl_crystal_F_000 1344
_exptl_crystal_size_max 0.4
_exptl_crystal_size_mid 0.2
_exptl_crystal_size_min 0.2
_refine_diff_density_max 0.724
_refine_diff_density_min -0.725
_refine_ls_extinction_method none
_refine_ls_goodness_of_fit_ref 1.027
_refine_ls_hydrogen_treatment constr
_refine_ls_matrix_type full
_refine_ls_number_parameters 685
_refine_ls_number_reflns 10794
_refine_ls_number_restraints 0
_refine_ls_restrained_S_all 1.027
_refine_ls_R_factor_all 0.1438
_refine_ls_R_factor_gt 0.0666
_refine_ls_shift/su_max 0.001
_refine_ls_shift/su_mean <0.001
_refine_ls_structure_factor_coef Fsqd
_refine_ls_weighting_details 'calc w=1/[\s^2^(Fo^2^)+(0.0997P)^2^+0.8411P] where P=(Fo^2^+2Fc^2^)/3'
_refine_ls_weighting_scheme calc
_refine_ls_wR_factor_gt 0.1629
_refine_ls_wR_factor_ref 0.1801
_reflns_number_gt 6314
_reflns_number_total 10794
_reflns_threshold_expression I>2\s(I)
_cod_data_source_file su6110.cif
_cod_data_source_block I
_cod_depositor_comments
;
The following automatic conversions were performed:
'_symmetry_cell_setting' value 'Triclinic' changed to 'triclinic'
according to '/home/saulius/struct/CIF-dictionaries/cif_core.dic'
dictionary named 'cif_core.dic' version 2.4.1 from
2010-06-29.

'_exptl_absorpt_correction_type' value 'None' changed to
'none' according to '/home/saulius/struct/CIF-dictionaries/cif_core.dic'
dictionary named 'cif_core.dic' version 2.4.1 from
2010-06-29.

'_geom_torsion_publ_flag' value 'Y' changed to 'y' according
to '/home/saulius/struct/CIF-dictionaries/cif_core.dic' dictionary named
'cif_core.dic' version 2.4.1 from 2010-06-29 (16 times).

Automatic conversion script
Id: cif_fix_enum 1527 2010-12-29 10:47:43Z saulius 

The following automatic conversions were performed:

'_symmetry_cell_setting' value 'Triclinic' changed to 'triclinic'
according to /home/saulius/struct/CIF-dictionaries/cif_core.dic
dictionary named 'cif_core.dic' version 2.4.1 from
2010-06-29.

'_exptl_absorpt_correction_type' value 'None' changed to
'none' according to
/home/saulius/struct/CIF-dictionaries/cif_core.dic dictionary named
'cif_core.dic' version 2.4.1 from
2010-06-29.

'_geom_torsion_publ_flag' value 'Y' changed to 'y'
according to /home/saulius/struct/CIF-dictionaries/cif_core.dic
dictionary named 'cif_core.dic' version 2.4.1 from 2010-06-29 (16
times).

Automatic conversion script
Id: cif_fix_values 1715 2011-07-08 13:25:40Z adriana 
;
_cod_original_cell_volume 3080.3(16)
_cod_database_code 2203944
_cod_database_fobs_code 2203944

loop_
_symmetry_equiv_pos_as_xyz
'x, y, z'
'-x, -y, -z'

loop_
_atom_site_label
_atom_site_fract_x
_atom_site_fract_y
_atom_site_fract_z
_atom_site_U_iso_or_equiv
_atom_site_adp_type
_atom_site_calc_flag
_atom_site_refinement_flags
_atom_site_occupancy
_atom_site_type_symbol
Cr1 -0.06425(8) 0.49548(5) 0.78801(4) 0.0599(2) Uani d . 1 Cr
Cr2 0.06640(9) 0.04954(6) 0.20266(4) 0.0727(3) Uani d . 1 Cr
Cl1 0.13191(15) 0.55861(10) 0.78100(7) 0.0820(4) Uani d . 1 Cl
Cl2 -0.1225(2) -0.00036(19) 0.22191(9) 0.1523(10) Uani d . 1 Cl
K1 0.07340(9) 0.25505(6) 0.51433(4) 0.0486(2) Uani d . 1 K
K2 0.48755(9) 0.23586(6) 0.97378(5) 0.0531(3) Uani d . 1 K
O1CR -0.1696(4) 0.5211(3) 0.7258(2) 0.0928(12) Uani d . 1 O
O2CR -0.0606(4) 0.3917(2) 0.7804(2) 0.0924(12) Uani d . 1 O
O3CR -0.0993(5) 0.5294(3) 0.8614(2) 0.1040(14) Uani d . 1 O
O4CR 0.1802(6) 0.0249(5) 0.2584(3) 0.178(3) Uani d . 1 O
O5CR 0.0759(5) 0.0191(3) 0.1276(2) 0.1181(17) Uani d . 1 O
O6CR 0.0783(9) 0.1533(3) 0.2148(3) 0.192(3) Uani d . 1 O
O1A 0.1296(3) 0.09616(16) 0.45747(13) 0.0463(7) Uani d . 1 O
O2A -0.1343(3) 0.14664(19) 0.42242(14) 0.0555(7) Uani d . 1 O
O3A -0.0126(3) 0.30776(19) 0.39136(15) 0.0612(8) Uani d . 1 O
O4A 0.2522(3) 0.25656(17) 0.42846(13) 0.0487(7) Uani d . 1 O
O1B 0.1208(3) 0.42541(18) 0.57787(14) 0.0524(7) Uani d . 1 O
O2B -0.1404(3) 0.3268(2) 0.55353(14) 0.0565(7) Uani d . 1 O
O3B -0.0151(3) 0.19213(18) 0.62006(14) 0.0523(7) Uani d . 1 O
O4B 0.2419(3) 0.29282(18) 0.64462(13) 0.0495(7) Uani d . 1 O
O1C 0.6181(3) 0.24738(17) 0.86370(15) 0.0578(8) Uani d . 1 O
O2C 0.7256(4) 0.3408(2) 0.99198(19) 0.0769(10) Uani d . 1 O
O3C 0.7105(4) 0.1845(2) 1.05674(17) 0.0787(10) Uani d . 1 O
O4C 0.6086(3) 0.09267(18) 0.92784(14) 0.0522(7) Uani d . 1 O
O1D 0.4298(3) 0.33717(17) 1.08686(14) 0.0578(8) Uani d . 1 O
O2D 0.3646(4) 0.3904(2) 0.95494(16) 0.0699(9) Uani d . 1 O
O3D 0.2251(3) 0.2230(2) 0.90543(16) 0.0701(9) Uani d . 1 O
O4D 0.2909(3) 0.17329(17) 1.03797(14) 0.0520(7) Uani d . 1 O
C1A 0.2908(4) 0.1764(3) 0.4010(2) 0.0490(10) Uani d . 1 C
H1AA 0.2363 0.1591 0.3557 0.059 Uiso calc R 1 H
C2A 0.2644(4) 0.1056(3) 0.4467(2) 0.0478(10) Uani d . 1 C
H2AA 0.2807 0.0489 0.4254 0.057 Uiso calc R 1 H
C3A 0.0333(5) 0.0513(3) 0.4024(2) 0.0578(12) Uani d . 1 C
H3AA 0.0473 -0.0106 0.3964 0.069 Uiso calc R 1 H
H3AB 0.0414 0.0777 0.3613 0.069 Uiso calc R 1 H
C4A -0.1029(5) 0.0587(3) 0.4175(3) 0.0655(13) Uani d . 1 C
H4AA -0.1694 0.0236 0.3822 0.079 Uiso calc R 1 H
H4AB -0.1080 0.0340 0.4597 0.079 Uiso calc R 1 H
C5A -0.1775(5) 0.1785(3) 0.3591(2) 0.0688(13) Uani d . 1 C
H5AA -0.2727 0.1606 0.3431 0.083 Uiso calc R 1 H
H5AB -0.1301 0.1540 0.3262 0.083 Uiso calc R 1 H
C6A -0.1497(5) 0.2772(3) 0.3674(3) 0.0746(14) Uani d . 1 C
H6AA -0.1795 0.2996 0.3244 0.089 Uiso calc R 1 H
H6AB -0.2009 0.3009 0.3988 0.089 Uiso calc R 1 H
C7A 0.0715(5) 0.2971(3) 0.3440(2) 0.0672(13) Uani d . 1 C
H7AA 0.0519 0.3366 0.3091 0.081 Uiso calc R 1 H
H7AB 0.0558 0.2366 0.3227 0.081 Uiso calc R 1 H
C8A 0.2135(5) 0.3179(3) 0.3798(2) 0.0664(13) Uani d . 1 C
H8AA 0.2710 0.3166 0.3471 0.080 Uiso calc R 1 H
H8AB 0.2267 0.3774 0.4028 0.080 Uiso calc R 1 H
C9A 0.3549(4) 0.1225(3) 0.5151(2) 0.0599(12) Uani d . 1 C
H9AA 0.3392 0.0730 0.5409 0.072 Uiso calc R 1 H
H9AB 0.3341 0.1753 0.5390 0.072 Uiso calc R 1 H
C10A 0.5026(5) 0.1347(4) 0.5096(3) 0.0777(15) Uani d . 1 C
H10A 0.5583 0.1494 0.5542 0.093 Uiso calc R 1 H
H10B 0.5264 0.0797 0.4903 0.093 Uiso calc R 1 H
C11A 0.5279(5) 0.2068(4) 0.4663(3) 0.0770(15) Uani d . 1 C
H11A 0.6209 0.2118 0.4618 0.092 Uiso calc R 1 H
H11B 0.5120 0.2627 0.4878 0.092 Uiso calc R 1 H
C12A 0.4380(5) 0.1885(4) 0.3969(2) 0.0692(13) Uani d . 1 C
H12A 0.4598 0.1354 0.3738 0.083 Uiso calc R 1 H
H12B 0.4545 0.2374 0.3707 0.083 Uiso calc R 1 H
C1B 0.2673(4) 0.3817(3) 0.6765(2) 0.0520(10) Uani d . 1 C
H1BA 0.2031 0.3905 0.7058 0.062 Uiso calc R 1 H
C2B 0.2490(4) 0.4439(3) 0.6221(2) 0.0536(11) Uani d . 1 C
H2BA 0.2573 0.5045 0.6438 0.064 Uiso calc R 1 H
C3B 0.0131(4) 0.4562(3) 0.6053(2) 0.0582(12) Uani d . 1 C
H3BA 0.0232 0.5205 0.6102 0.070 Uiso calc R 1 H
H3BB 0.0146 0.4359 0.6495 0.070 Uiso calc R 1 H
C4B -0.1154(5) 0.4218(3) 0.5599(3) 0.0667(13) Uani d . 1 C
H4BA -0.1875 0.4464 0.5769 0.080 Uiso calc R 1 H
H4BB -0.1150 0.4414 0.5156 0.080 Uiso calc R 1 H
C5B -0.1876(4) 0.2912(3) 0.6082(2) 0.0604(12) Uani d . 1 C
H5BA -0.2836 0.2921 0.6022 0.072 Uiso calc R 1 H
H5BB -0.1450 0.3263 0.6502 0.072 Uiso calc R 1 H
C6B -0.1548(4) 0.1985(3) 0.6101(2) 0.0608(12) Uani d . 1 C
H6BA -0.1899 0.1726 0.6462 0.073 Uiso calc R 1 H
H6BB -0.1991 0.1642 0.5680 0.073 Uiso calc R 1 H
C7B 0.0570(5) 0.2200(3) 0.6868(2) 0.0630(12) Uani d . 1 C
H7BA 0.0356 0.1772 0.7172 0.076 Uiso calc R 1 H
H7BB 0.0329 0.2768 0.7024 0.076 Uiso calc R 1 H
C8B 0.2011(5) 0.2275(3) 0.6857(2) 0.0627(12) Uani d . 1 C
H8BA 0.2517 0.2422 0.7314 0.075 Uiso calc R 1 H
H8BB 0.2228 0.1704 0.6691 0.075 Uiso calc R 1 H
C9B 0.3523(5) 0.4400(3) 0.5783(3) 0.0665(13) Uani d . 1 C
H9BA 0.3403 0.4838 0.5462 0.080 Uiso calc R 1 H
H9BB 0.3406 0.3820 0.5532 0.080 Uiso calc R 1 H
C10B 0.4936(5) 0.4581(4) 0.6219(3) 0.0889(18) Uani d . 1 C
H10C 0.5589 0.4517 0.5935 0.107 Uiso calc R 1 H
H10D 0.5083 0.5185 0.6431 0.107 Uiso calc R 1 H
C11B 0.5129(5) 0.3956(4) 0.6750(3) 0.0811(16) Uani d . 1 C
H11C 0.6018 0.4102 0.7030 0.097 Uiso calc R 1 H
H11D 0.5065 0.3356 0.6538 0.097 Uiso calc R 1 H
C12B 0.4101(5) 0.4002(4) 0.7186(3) 0.0731(14) Uani d . 1 C
H12C 0.4223 0.4586 0.7433 0.088 Uiso calc R 1 H
H12D 0.4230 0.3570 0.7512 0.088 Uiso calc R 1 H
C1C 0.6130(5) 0.0899(3) 0.8583(2) 0.0498(10) Uani d . 1 C
H1CA 0.6622 0.0409 0.8470 0.060 Uiso calc R 1 H
C2C 0.6854(5) 0.1759(3) 0.8415(2) 0.0561(11) Uani d . 1 C
H2CA 0.7783 0.1837 0.8665 0.067 Uiso calc R 1 H
C3C 0.6962(6) 0.3315(3) 0.8738(3) 0.0843(17) Uani d . 1 C
H3CA 0.6373 0.3775 0.8732 0.101 Uiso calc R 1 H
H3CB 0.7434 0.3376 0.8370 0.101 Uiso calc R 1 H
C4C 0.7945(6) 0.3440(4) 0.9385(4) 0.0938(19) Uani d . 1 C
H4CA 0.8530 0.2977 0.9400 0.113 Uiso calc R 1 H
H4CB 0.8492 0.4007 0.9426 0.113 Uiso calc R 1 H
C5C 0.8015(8) 0.3338(5) 1.0566(4) 0.118(2) Uani d . 1 C
H5CA 0.7534 0.3549 1.0904 0.142 Uiso calc R 1 H
H5CB 0.8857 0.3718 1.0629 0.142 Uiso calc R 1 H
C6C 0.8297(7) 0.2422(5) 1.0676(4) 0.114(2) Uani d . 1 C
H6CA 0.8854 0.2226 1.0370 0.136 Uiso calc R 1 H
H6CB 0.8784 0.2410 1.1134 0.136 Uiso calc R 1 H
C7C 0.7213(7) 0.0936(4) 1.0413(3) 0.0887(18) Uani d . 1 C
H7CA 0.6448 0.0581 1.0513 0.106 Uiso calc R 1 H
H7CB 0.8014 0.0781 1.0697 0.106 Uiso calc R 1 H
C8C 0.7277(6) 0.0721(3) 0.9692(2) 0.0735(15) Uani d . 1 C
H8CA 0.8051 0.1063 0.9588 0.088 Uiso calc R 1 H
H8CB 0.7364 0.0097 0.9607 0.088 Uiso calc R 1 H
C9C 0.6847(6) 0.1727(3) 0.7666(3) 0.0775(16) Uani d . 1 C
H9CA 0.7235 0.2295 0.7565 0.093 Uiso calc R 1 H
H9CB 0.7393 0.1281 0.7543 0.093 Uiso calc R 1 H
C10C 0.5438(7) 0.1510(4) 0.7253(3) 0.0874(18) Uani d . 1 C
H10E 0.5472 0.1450 0.6777 0.105 Uiso calc R 1 H
H10F 0.4924 0.1994 0.7333 0.105 Uiso calc R 1 H
C11C 0.4747(7) 0.0660(4) 0.7431(3) 0.0863(17) Uani d . 1 C
H11E 0.5210 0.0166 0.7310 0.104 Uiso calc R 1 H
H11F 0.3834 0.0556 0.7175 0.104 Uiso calc R 1 H
C12C 0.4738(5) 0.0717(3) 0.8182(2) 0.0592(12) Uani d . 1 C
H12E 0.4224 0.1186 0.8297 0.071 Uiso calc R 1 H
H12F 0.4313 0.0163 0.8289 0.071 Uiso calc R 1 H
C1D 0.3184(5) 0.2033(3) 1.1085(2) 0.0532(11) Uani d . 1 C
H1DA 0.2445 0.1779 1.1281 0.064 Uiso calc R 1 H
C2D 0.3303(5) 0.3028(3) 1.1215(2) 0.0588(12) Uani d . 1 C
H2DA 0.2445 0.3235 1.1035 0.071 Uiso calc R 1 H
C3D 0.4235(8) 0.4264(3) 1.0724(3) 0.094(2) Uani d . 1 C
H3DA 0.5107 0.4519 1.0663 0.113 Uiso calc R 1 H
H3DB 0.4012 0.4605 1.1103 0.113 Uiso calc R 1 H
C4D 0.3217(8) 0.4325(3) 1.0105(3) 0.095(2) Uani d . 1 C
H4DA 0.2353 0.4034 1.0146 0.114 Uiso calc R 1 H
H4DB 0.3128 0.4941 1.0039 0.114 Uiso calc R 1 H
C5D 0.2642(7) 0.3753(4) 0.8942(3) 0.097(2) Uani d . 1 C
H5DA 0.3071 0.3638 0.8563 0.117 Uiso calc R 1 H
H5DB 0.2211 0.4286 0.8878 0.117 Uiso calc R 1 H
C6D 0.1604(6) 0.3000(4) 0.8946(3) 0.0940(19) Uani d . 1 C
H6DA 0.1117 0.3124 0.9301 0.113 Uiso calc R 1 H
H6DB 0.0971 0.2911 0.8518 0.113 Uiso calc R 1 H
C7D 0.1490(5) 0.1551(4) 0.9299(3) 0.0754(15) Uani d . 1 C
H7DA 0.1817 0.0990 0.9202 0.091 Uiso calc R 1 H
H7DB 0.0562 0.1509 0.9067 0.091 Uiso calc R 1 H
C8D 0.1564(5) 0.1717(3) 1.0047(3) 0.0678(13) Uani d . 1 C
H8DA 0.1244 0.2279 1.0151 0.081 Uiso calc R 1 H
H8DB 0.1004 0.1252 1.0196 0.081 Uiso calc R 1 H
C9D 0.3700(7) 0.3303(4) 1.1972(3) 0.0912(19) Uani d . 1 C
H9DA 0.3824 0.3945 1.2052 0.109 Uiso calc R 1 H
H9DB 0.2983 0.3084 1.2189 0.109 Uiso calc R 1 H
C10D 0.4979(8) 0.2948(4) 1.2284(3) 0.100(2) Uani d . 1 C
H10G 0.5716 0.3205 1.2096 0.120 Uiso calc R 1 H
H10H 0.5183 0.3114 1.2767 0.120 Uiso calc R 1 H
C11D 0.4829(7) 0.1952(4) 1.2146(3) 0.099(2) Uani d . 1 C
H11G 0.4150 0.1694 1.2371 0.119 Uiso calc R 1 H
H11H 0.5669 0.1736 1.2327 0.119 Uiso calc R 1 H
C12D 0.4434(5) 0.1668(3) 1.1398(2) 0.0690(14) Uani d . 1 C
H12G 0.5158 0.1872 1.1180 0.083 Uiso calc R 1 H
H12H 0.4291 0.1026 1.1325 0.083 Uiso calc R 1 H

loop_
_atom_site_aniso_label
_atom_site_aniso_U_11
_atom_site_aniso_U_22
_atom_site_aniso_U_33
_atom_site_aniso_U_12
_atom_site_aniso_U_13
_atom_site_aniso_U_23
Cr1 0.0710(5) 0.0523(4) 0.0575(5) 0.0006(4) 0.0180(4) 0.0086(3)
Cr2 0.0755(6) 0.0748(6) 0.0699(5) 0.0015(4) 0.0306(5) -0.0093(4)
Cl1 0.0782(9) 0.0962(10) 0.0656(8) -0.0072(7) 0.0097(7) 0.0060(7)
Cl2 0.1080(14) 0.249(3) 0.0806(11) -0.0633(16) 0.0353(10) -0.0326(14)
K1 0.0516(6) 0.0580(6) 0.0368(5) 0.0030(4) 0.0161(4) -0.0049(4)
K2 0.0513(6) 0.0617(6) 0.0519(5) 0.0153(4) 0.0192(4) 0.0059(4)
O1CR 0.069(2) 0.107(3) 0.096(3) -0.001(2) -0.004(2) 0.036(2)
O2CR 0.116(3) 0.057(2) 0.106(3) 0.009(2) 0.027(3) 0.010(2)
O3CR 0.119(3) 0.087(3) 0.109(3) -0.017(2) 0.056(3) -0.011(2)
O4CR 0.118(4) 0.269(8) 0.130(5) 0.078(5) -0.014(4) -0.067(5)
O5CR 0.140(4) 0.121(3) 0.090(3) -0.039(3) 0.067(3) -0.041(3)
O6CR 0.354(10) 0.069(3) 0.180(6) -0.021(4) 0.160(6) -0.024(3)
O1A 0.0465(17) 0.0436(15) 0.0452(15) -0.0029(12) 0.0043(13) 0.0058(12)
O2A 0.0530(18) 0.0577(19) 0.0525(17) 0.0011(14) 0.0020(14) 0.0128(14)
O3A 0.076(2) 0.0527(18) 0.0549(18) 0.0062(16) 0.0115(17) 0.0111(14)
O4A 0.0625(18) 0.0462(16) 0.0395(15) 0.0019(13) 0.0168(13) 0.0068(12)
O1B 0.0511(18) 0.0514(17) 0.0546(17) 0.0077(13) 0.0113(14) 0.0015(13)
O2B 0.0520(18) 0.0639(19) 0.0531(17) 0.0058(14) 0.0136(14) -0.0021(14)
O3B 0.0501(18) 0.0598(18) 0.0473(17) -0.0004(14) 0.0154(14) 0.0024(13)
O4B 0.0477(16) 0.0509(17) 0.0482(16) 0.0029(13) 0.0103(13) -0.0029(13)
O1C 0.072(2) 0.0399(16) 0.0689(19) 0.0072(14) 0.0312(17) 0.0066(14)
O2C 0.074(2) 0.065(2) 0.083(3) -0.0045(17) 0.008(2) -0.0157(18)
O3C 0.081(3) 0.080(2) 0.069(2) 0.030(2) -0.0010(19) -0.0129(18)
O4C 0.0631(19) 0.0517(17) 0.0455(16) 0.0146(14) 0.0129(14) 0.0120(13)
O1D 0.086(2) 0.0385(15) 0.0530(17) -0.0014(14) 0.0274(16) 0.0097(13)
O2D 0.096(3) 0.0577(19) 0.060(2) 0.0140(18) 0.0172(19) 0.0214(16)
O3D 0.071(2) 0.079(2) 0.0566(19) 0.0095(18) 0.0021(17) 0.0062(17)
O4D 0.0535(19) 0.0484(16) 0.0520(17) -0.0003(13) 0.0085(14) 0.0064(13)
C1A 0.060(3) 0.053(3) 0.036(2) 0.007(2) 0.014(2) 0.0020(18)
C2A 0.049(3) 0.042(2) 0.053(2) 0.0071(18) 0.011(2) 0.0000(18)
C3A 0.066(3) 0.038(2) 0.058(3) -0.005(2) -0.009(2) -0.0028(19)
C4A 0.058(3) 0.062(3) 0.067(3) -0.021(2) -0.004(2) 0.018(2)
C5A 0.063(3) 0.079(3) 0.056(3) -0.002(3) -0.009(2) 0.011(2)
C6A 0.071(4) 0.072(3) 0.078(4) 0.013(3) 0.001(3) 0.019(3)
C7A 0.089(4) 0.064(3) 0.053(3) 0.013(3) 0.014(3) 0.029(2)
C8A 0.087(4) 0.053(3) 0.067(3) 0.004(2) 0.030(3) 0.026(2)
C9A 0.055(3) 0.071(3) 0.053(3) 0.000(2) 0.006(2) 0.022(2)
C10A 0.045(3) 0.114(4) 0.075(3) 0.008(3) 0.007(3) 0.029(3)
C11A 0.045(3) 0.113(4) 0.074(3) -0.005(3) 0.020(3) 0.018(3)
C12A 0.065(3) 0.094(4) 0.056(3) 0.012(3) 0.028(3) 0.014(3)
C1B 0.053(3) 0.051(3) 0.050(2) 0.003(2) 0.013(2) -0.007(2)
C2B 0.052(3) 0.040(2) 0.064(3) -0.0019(19) 0.009(2) -0.006(2)
C3B 0.055(3) 0.049(3) 0.072(3) 0.014(2) 0.015(2) 0.003(2)
C4B 0.058(3) 0.072(3) 0.076(3) 0.025(3) 0.014(3) 0.020(3)
C5B 0.044(3) 0.077(3) 0.063(3) 0.003(2) 0.025(2) -0.004(2)
C6B 0.051(3) 0.068(3) 0.065(3) -0.004(2) 0.025(2) -0.002(2)
C7B 0.071(3) 0.074(3) 0.046(3) 0.000(2) 0.019(2) 0.014(2)
C8B 0.066(3) 0.062(3) 0.059(3) 0.008(2) 0.004(2) 0.020(2)
C9B 0.057(3) 0.066(3) 0.079(3) -0.008(2) 0.028(3) 0.013(3)
C10B 0.055(3) 0.092(4) 0.116(5) -0.014(3) 0.022(3) 0.006(4)
C11B 0.041(3) 0.097(4) 0.097(4) -0.006(3) -0.003(3) 0.012(3)
C12B 0.059(3) 0.076(3) 0.069(3) -0.001(3) -0.012(3) -0.007(3)
C1C 0.070(3) 0.042(2) 0.042(2) 0.017(2) 0.016(2) 0.0059(18)
C2C 0.061(3) 0.052(3) 0.062(3) 0.012(2) 0.025(2) 0.008(2)
C3C 0.110(5) 0.046(3) 0.102(4) -0.011(3) 0.045(4) 0.011(3)
C4C 0.084(4) 0.068(4) 0.128(6) -0.018(3) 0.042(4) -0.011(3)
C5C 0.108(5) 0.098(5) 0.121(6) -0.008(4) -0.020(5) -0.027(4)
C6C 0.085(5) 0.118(6) 0.112(5) 0.025(4) -0.039(4) -0.016(4)
C7C 0.105(5) 0.093(4) 0.068(4) 0.040(4) 0.000(3) 0.014(3)
C8C 0.091(4) 0.065(3) 0.066(3) 0.034(3) 0.006(3) 0.005(2)
C9C 0.111(5) 0.068(3) 0.071(3) 0.023(3) 0.052(4) 0.019(3)
C10C 0.128(5) 0.095(4) 0.048(3) 0.037(4) 0.026(3) 0.018(3)
C11C 0.109(5) 0.080(4) 0.063(3) 0.023(3) -0.004(3) 0.004(3)
C12C 0.066(3) 0.050(3) 0.059(3) 0.006(2) 0.005(2) 0.006(2)
C1D 0.065(3) 0.052(3) 0.046(2) -0.004(2) 0.021(2) 0.012(2)
C2D 0.079(3) 0.056(3) 0.046(2) 0.008(2) 0.027(2) 0.000(2)
C3D 0.180(7) 0.036(3) 0.067(3) 0.000(3) 0.034(4) 0.002(2)
C4D 0.157(6) 0.047(3) 0.100(5) 0.039(3) 0.048(5) 0.026(3)
C5D 0.128(5) 0.085(4) 0.088(4) 0.024(4) 0.023(4) 0.048(3)
C6D 0.079(4) 0.105(5) 0.095(4) 0.023(4) -0.008(3) 0.044(4)
C7D 0.069(3) 0.075(3) 0.071(3) -0.007(3) -0.005(3) 0.007(3)
C8D 0.055(3) 0.071(3) 0.075(3) -0.006(2) 0.011(3) 0.016(3)
C9D 0.133(6) 0.084(4) 0.061(3) -0.001(4) 0.045(4) -0.007(3)
C10D 0.140(6) 0.105(5) 0.045(3) -0.031(4) 0.020(3) 0.006(3)
C11D 0.118(5) 0.114(5) 0.054(3) -0.013(4) -0.006(3) 0.033(3)
C12D 0.093(4) 0.054(3) 0.057(3) 0.007(3) 0.003(3) 0.021(2)

loop_
_atom_type_symbol
_atom_type_description
_atom_type_scat_dispersion_real
_atom_type_scat_dispersion_imag
_atom_type_scat_source
C C 0.0033 0.0016 'International Tables Vol C Tables 4.2.6.8 and 6.1.1.4'
H H 0.0000 0.0000 'International Tables Vol C Tables 4.2.6.8 and 6.1.1.4'
O O 0.0106 0.0060 'International Tables Vol C Tables 4.2.6.8 and 6.1.1.4'
Cl Cl 0.1484 0.1585 'International Tables Vol C Tables 4.2.6.8 and 6.1.1.4'
K K 0.2009 0.2494 'International Tables Vol C Tables 4.2.6.8 and 6.1.1.4'
Cr Cr 0.3209 0.6236 'International Tables Vol C Tables 4.2.6.8 and 6.1.1.4'

loop_
_geom_angle_atom_site_label_1
_geom_angle_atom_site_label_2
_geom_angle_atom_site_label_3
_geom_angle
_geom_angle_publ_flag
O2CR Cr1 O1CR 108.9(2) n
O2CR Cr1 O3CR 111.3(2) n
O1CR Cr1 O3CR 112.1(2) n
O2CR Cr1 Cl1 107.77(17) n
O1CR Cr1 Cl1 107.25(15) n
O3CR Cr1 Cl1 109.43(16) n
O4CR Cr2 O6CR 103.5(4) n
O4CR Cr2 O5CR 115.5(3) n
O6CR Cr2 O5CR 110.7(3) n
O4CR Cr2 Cl2 109.4(3) n
O6CR Cr2 Cl2 107.0(3) n
O5CR Cr2 Cl2 110.26(17) n
O3B K1 O3A 142.26(10) n
O3B K1 O4A 150.04(9) n
O3A K1 O4A 63.65(9) n
O3B K1 O1B 91.52(9) n
O3A K1 O1B 93.72(9) n
O4A K1 O1B 103.04(9) n
O3B K1 O1A 97.37(9) n
O3A K1 O1A 91.28(9) n
O4A K1 O1A 60.73(8) n
O1B K1 O1A 158.31(9) n
O3B K1 O2B 62.46(9) n
O3A K1 O2B 87.25(10) n
O4A K1 O2B 147.46(9) n
O1B K1 O2B 62.53(9) n
O1A K1 O2B 138.89(9) n
O3B K1 O2A 91.23(9) n
O3A K1 O2A 61.08(9) n
O4A K1 O2A 94.77(9) n
O1B K1 O2A 138.29(9) n
O1A K1 O2A 61.54(9) n
O2B K1 O2A 82.31(9) n
O3B K1 O4B 61.69(9) n
O3A K1 O4B 148.28(9) n
O4A K1 O4B 103.41(9) n
O1B K1 O4B 59.58(9) n
O1A K1 O4B 107.80(9) n
O2B K1 O4B 93.89(9) n
O2A K1 O4B 150.49(9) n
O2C K2 O4D 143.65(11) n
O2C K2 O3D 141.45(12) n
O4D K2 O3D 62.00(10) n
O2C K2 O3C 61.48(12) n
O4D K2 O3C 99.89(11) n
O3D K2 O3C 157.04(12) n
O2C K2 O4C 89.57(10) n
O4D K2 O4C 108.83(9) n
O3D K2 O4C 109.62(10) n
O3C K2 O4C 60.68(9) n
O2C K2 O2D 86.82(11) n
O4D K2 O2D 89.66(10) n
O3D K2 O2D 60.54(11) n
O3C K2 O2D 137.78(11) n
O4C K2 O2D 152.39(9) n
O2C K2 O1C 61.38(11) n
O4D K2 O1C 154.88(10) n
O3D K2 O1C 99.32(10) n
O3C K2 O1C 92.91(11) n
O4C K2 O1C 59.38(8) n
O2D K2 O1C 95.29(9) n
O2C K2 O1D 88.36(10) n
O4D K2 O1D 59.03(8) n
O3D K2 O1D 91.86(10) n
O3C K2 O1D 89.84(10) n
O4C K2 O1D 147.07(9) n
O2D K2 O1D 60.22(9) n
O1C K2 O1D 143.14(9) n
C3A O1A C2A 114.8(3) n
C3A O1A K1 117.4(2) n
C2A O1A K1 109.6(2) n
C4A O2A C5A 113.8(4) n
C4A O2A K1 109.6(2) n
C5A O2A K1 116.5(3) n
C6A O3A C7A 115.7(4) n
C6A O3A K1 110.5(3) n
C7A O3A K1 116.4(3) n
C1A O4A C8A 114.6(3) n
C1A O4A K1 121.5(2) n
C8A O4A K1 107.4(2) n
C2B O1B C3B 114.4(3) n
C2B O1B K1 113.0(2) n
C3B O1B K1 115.9(2) n
C5B O2B C4B 114.6(3) n
C5B O2B K1 116.6(2) n
C4B O2B K1 109.6(2) n
C6B O3B C7B 114.6(3) n
C6B O3B K1 107.6(2) n
C7B O3B K1 119.8(2) n
C8B O4B C1B 115.0(3) n
C8B O4B K1 107.4(2) n
C1B O4B K1 119.8(2) n
C3C O1C C2C 114.2(4) n
C3C O1C K2 106.8(3) n
C2C O1C K2 121.1(2) n
C4C O2C C5C 117.2(5) n
C4C O2C K2 119.2(3) n
C5C O2C K2 109.4(4) n
C6C O3C C7C 116.2(5) n
C6C O3C K2 117.0(3) n
C7C O3C K2 110.9(3) n
C1C O4C C8C 114.1(3) n
C1C O4C K2 113.3(2) n
C8C O4C K2 118.0(2) n
C3D O1D C2D 115.0(4) n
C3D O1D K2 109.3(3) n
C2D O1D K2 120.6(2) n
C4D O2D C5D 114.0(5) n
C4D O2D K2 118.1(3) n
C5D O2D K2 108.8(3) n
C7D O3D C6D 114.2(4) n
C7D O3D K2 108.7(3) n
C6D O3D K2 120.8(3) n
C8D O4D C1D 115.2(3) n
C8D O4D K2 118.0(3) n
C1D O4D K2 112.9(2) n
O4A C1A C2A 107.4(3) n
O4A C1A C12A 110.7(4) n
C2A C1A C12A 110.5(4) n
O4A C1A H1AA 109.4 n
C2A C1A H1AA 109.4 n
C12A C1A H1AA 109.4 n
O1A C2A C9A 106.9(3) n
O1A C2A C1A 113.4(3) n
C9A C2A C1A 112.7(3) n
O1A C2A H2AA 107.9 n
C9A C2A H2AA 107.9 n
C1A C2A H2AA 107.9 n
O1A C3A C4A 108.1(4) n
O1A C3A H3AA 110.1 n
C4A C3A H3AA 110.1 n
O1A C3A H3AB 110.1 n
C4A C3A H3AB 110.1 n
H3AA C3A H3AB 108.4 n
O2A C4A C3A 113.3(3) n
O2A C4A H4AA 108.9 n
C3A C4A H4AA 108.9 n
O2A C4A H4AB 108.9 n
C3A C4A H4AB 108.9 n
H4AA C4A H4AB 107.7 n
O2A C5A C6A 108.5(4) n
O2A C5A H5AA 110.0 n
C6A C5A H5AA 110.0 n
O2A C5A H5AB 110.0 n
C6A C5A H5AB 110.0 n
H5AA C5A H5AB 108.4 n
O3A C6A C5A 112.8(4) n
O3A C6A H6AA 109.0 n
C5A C6A H6AA 109.0 n
O3A C6A H6AB 109.0 n
C5A C6A H6AB 109.0 n
H6AA C6A H6AB 107.8 n
O3A C7A C8A 108.7(4) n
O3A C7A H7AA 109.9 n
C8A C7A H7AA 109.9 n
O3A C7A H7AB 109.9 n
C8A C7A H7AB 109.9 n
H7AA C7A H7AB 108.3 n
O4A C8A C7A 112.6(4) n
O4A C8A H8AA 109.1 n
C7A C8A H8AA 109.1 n
O4A C8A H8AB 109.1 n
C7A C8A H8AB 109.1 n
H8AA C8A H8AB 107.8 n
C2A C9A C10A 111.4(4) n
C2A C9A H9AA 109.4 n
C10A C9A H9AA 109.4 n
C2A C9A H9AB 109.4 n
C10A C9A H9AB 109.4 n
H9AA C9A H9AB 108.0 n
C11A C10A C9A 110.5(4) n
C11A C10A H10A 109.5 n
C9A C10A H10A 109.5 n
C11A C10A H10B 109.5 n
C9A C10A H10B 109.5 n
H10A C10A H10B 108.1 n
C10A C11A C12A 111.3(4) n
C10A C11A H11A 109.4 n
C12A C11A H11A 109.4 n
C10A C11A H11B 109.4 n
C12A C11A H11B 109.4 n
H11A C11A H11B 108.0 n
C11A C12A C1A 111.7(4) n
C11A C12A H12A 109.3 n
C1A C12A H12A 109.3 n
C11A C12A H12B 109.3 n
C1A C12A H12B 109.3 n
H12A C12A H12B 107.9 n
O4B C1B C2B 108.1(3) n
O4B C1B C12B 110.7(4) n
C2B C1B C12B 110.0(4) n
O4B C1B H1BA 109.3 n
C2B C1B H1BA 109.3 n
C12B C1B H1BA 109.3 n
O1B C2B C1B 112.5(3) n
O1B C2B C9B 106.6(4) n
C1B C2B C9B 112.6(4) n
O1B C2B H2BA 108.3 n
C1B C2B H2BA 108.3 n
C9B C2B H2BA 108.3 n
O1B C3B C4B 109.4(4) n
O1B C3B H3BA 109.8 n
C4B C3B H3BA 109.8 n
O1B C3B H3BB 109.8 n
C4B C3B H3BB 109.8 n
H3BA C3B H3BB 108.2 n
O2B C4B C3B 112.6(4) n
O2B C4B H4BA 109.1 n
C3B C4B H4BA 109.1 n
O2B C4B H4BB 109.1 n
C3B C4B H4BB 109.1 n
H4BA C4B H4BB 107.8 n
O2B C5B C6B 108.2(3) n
O2B C5B H5BA 110.1 n
C6B C5B H5BA 110.1 n
O2B C5B H5BB 110.1 n
C6B C5B H5BB 110.1 n
H5BA C5B H5BB 108.4 n
O3B C6B C5B 113.2(4) n
O3B C6B H6BA 108.9 n
C5B C6B H6BA 108.9 n
O3B C6B H6BB 108.9 n
C5B C6B H6BB 108.9 n
H6BA C6B H6BB 107.7 n
O3B C7B C8B 107.9(4) n
O3B C7B H7BA 110.1 n
C8B C7B H7BA 110.1 n
O3B C7B H7BB 110.1 n
C8B C7B H7BB 110.1 n
H7BA C7B H7BB 108.4 n
O4B C8B C7B 113.6(4) n
O4B C8B H8BA 108.9 n
C7B C8B H8BA 108.9 n
O4B C8B H8BB 108.9 n
C7B C8B H8BB 108.9 n
H8BA C8B H8BB 107.7 n
C2B C9B C10B 110.2(4) n
C2B C9B H9BA 109.6 n
C10B C9B H9BA 109.6 n
C2B C9B H9BB 109.6 n
C10B C9B H9BB 109.6 n
H9BA C9B H9BB 108.1 n
C11B C10B C9B 111.2(4) n
C11B C10B H10C 109.4 n
C9B C10B H10C 109.4 n
C11B C10B H10D 109.4 n
C9B C10B H10D 109.4 n
H10C C10B H10D 108.0 n
C10B C11B C12B 111.4(5) n
C10B C11B H11C 109.3 n
C12B C11B H11C 109.3 n
C10B C11B H11D 109.3 n
C12B C11B H11D 109.3 n
H11C C11B H11D 108.0 n
C11B C12B C1B 111.5(4) n
C11B C12B H12C 109.3 n
C1B C12B H12C 109.3 n
C11B C12B H12D 109.3 n
C1B C12B H12D 109.3 n
H12C C12B H12D 108.0 n
O4C C1C C12C 108.8(4) n
O4C C1C C2C 111.7(3) n
C12C C1C C2C 111.4(4) n
O4C C1C H1CA 108.3 n
C12C C1C H1CA 108.3 n
C2C C1C H1CA 108.3 n
O1C C2C C9C 111.6(4) n
O1C C2C C1C 107.1(3) n
C9C C2C C1C 110.8(4) n
O1C C2C H2CA 109.1 n
C9C C2C H2CA 109.1 n
C1C C2C H2CA 109.1 n
O1C C3C C4C 112.2(4) n
O1C C3C H3CA 109.2 n
C4C C3C H3CA 109.2 n
O1C C3C H3CB 109.2 n
C4C C3C H3CB 109.2 n
H3CA C3C H3CB 107.9 n
O2C C4C C3C 109.1(5) n
O2C C4C H4CA 109.9 n
C3C C4C H4CA 109.9 n
O2C C4C H4CB 109.9 n
C3C C4C H4CB 109.9 n
H4CA C4C H4CB 108.3 n
O2C C5C C6C 113.3(5) n
O2C C5C H5CA 108.9 n
C6C C5C H5CA 108.9 n
O2C C5C H5CB 108.9 n
C6C C5C H5CB 108.9 n
H5CA C5C H5CB 107.7 n
O3C C6C C5C 110.7(5) n
O3C C6C H6CA 109.5 n
C5C C6C H6CA 109.5 n
O3C C6C H6CB 109.5 n
C5C C6C H6CB 109.5 n
H6CA C6C H6CB 108.1 n
O3C C7C C8C 112.2(4) n
O3C C7C H7CA 109.2 n
C8C C7C H7CA 109.2 n
O3C C7C H7CB 109.2 n
C8C C7C H7CB 109.2 n
H7CA C7C H7CB 107.9 n
O4C C8C C7C 109.0(4) n
O4C C8C H8CA 109.9 n
C7C C8C H8CA 109.9 n
O4C C8C H8CB 109.9 n
C7C C8C H8CB 109.9 n
H8CA C8C H8CB 108.3 n
C10C C9C C2C 111.2(4) n
C10C C9C H9CA 109.4 n
C2C C9C H9CA 109.4 n
C10C C9C H9CB 109.4 n
C2C C9C H9CB 109.4 n
H9CA C9C H9CB 108.0 n
C9C C10C C11C 111.5(4) n
C9C C10C H10E 109.3 n
C11C C10C H10E 109.3 n
C9C C10C H10F 109.3 n
C11C C10C H10F 109.3 n
H10E C10C H10F 108.0 n
C10C C11C C12C 110.6(4) n
C10C C11C H11E 109.5 n
C12C C11C H11E 109.5 n
C10C C11C H11F 109.5 n
C12C C11C H11F 109.5 n
H11E C11C H11F 108.1 n
C1C C12C C11C 110.3(4) n
C1C C12C H12E 109.6 n
C11C C12C H12E 109.6 n
C1C C12C H12F 109.6 n
C11C C12C H12F 109.6 n
H12E C12C H12F 108.1 n
O4D C1D C12D 107.0(4) n
O4D C1D C2D 112.5(3) n
C12D C1D C2D 112.3(4) n
O4D C1D H1DA 108.3 n
C12D C1D H1DA 108.3 n
C2D C1D H1DA 108.3 n
O1D C2D C1D 106.5(3) n
O1D C2D C9D 111.5(4) n
C1D C2D C9D 109.7(4) n
O1D C2D H2DA 109.7 n
C1D C2D H2DA 109.7 n
C9D C2D H2DA 109.7 n
O1D C3D C4D 111.4(4) n
O1D C3D H3DA 109.3 n
C4D C3D H3DA 109.3 n
O1D C3D H3DB 109.3 n
C4D C3D H3DB 109.3 n
H3DA C3D H3DB 108.0 n
O2D C4D C3D 108.0(5) n
O2D C4D H4DA 110.1 n
C3D C4D H4DA 110.1 n
O2D C4D H4DB 110.1 n
C3D C4D H4DB 110.1 n
H4DA C4D H4DB 108.4 n
O2D C5D C6D 113.3(4) n
O2D C5D H5DA 108.9 n
C6D C5D H5DA 108.9 n
O2D C5D H5DB 108.9 n
C6D C5D H5DB 108.9 n
H5DA C5D H5DB 107.7 n
O3D C6D C5D 108.2(5) n
O3D C6D H6DA 110.1 n
C5D C6D H6DA 110.1 n
O3D C6D H6DB 110.1 n
C5D C6D H6DB 110.1 n
H6DA C6D H6DB 108.4 n
O3D C7D C8D 112.0(4) n
O3D C7D H7DA 109.2 n
C8D C7D H7DA 109.2 n
O3D C7D H7DB 109.2 n
C8D C7D H7DB 109.2 n
H7DA C7D H7DB 107.9 n
O4D C8D C7D 108.5(4) n
O4D C8D H8DA 110.0 n
C7D C8D H8DA 110.0 n
O4D C8D H8DB 110.0 n
C7D C8D H8DB 110.0 n
H8DA C8D H8DB 108.4 n
C10D C9D C2D 111.7(5) n
C10D C9D H9DA 109.3 n
C2D C9D H9DA 109.3 n
C10D C9D H9DB 109.3 n
C2D C9D H9DB 109.3 n
H9DA C9D H9DB 107.9 n
C11D C10D C9D 110.3(5) n
C11D C10D H10G 109.6 n
C9D C10D H10G 109.6 n
C11D C10D H10H 109.6 n
C9D C10D H10H 109.6 n
H10G C10D H10H 108.1 n
C10D C11D C12D 111.0(4) n
C10D C11D H11G 109.4 n
C12D C11D H11G 109.4 n
C10D C11D H11H 109.4 n
C12D C11D H11H 109.4 n
H11G C11D H11H 108.0 n
C1D C12D C11D 111.5(5) n
C1D C12D H12G 109.3 n
C11D C12D H12G 109.3 n
C1D C12D H12H 109.3 n
C11D C12D H12H 109.3 n
H12G C12D H12H 108.0 n

loop_
_geom_bond_atom_site_label_1
_geom_bond_atom_site_label_2
_geom_bond_distance
_geom_bond_publ_flag
Cr1 O2CR 1.583(4) n
Cr1 O1CR 1.600(4) n
Cr1 O3CR 1.654(4) n
Cr1 Cl1 2.1726(17) n
Cr2 O4CR 1.561(6) n
Cr2 O6CR 1.570(5) n
Cr2 O5CR 1.580(4) n
Cr2 Cl2 2.124(2) n
K1 O1A 2.761(3) y
K1 O2A 2.831(3) y
K1 O3A 2.698(3) y
K1 O4A 2.759(3) y
K1 O1B 2.759(3) y
K1 O2B 2.765(3) y
K1 O3B 2.691(3) y
K1 O4B 2.849(3) y
K2 O1C 2.823(3) y
K2 O2C 2.721(4) y
K2 O3C 2.789(4) y
K2 O4C 2.801(3) y
K2 O1D 2.854(3) y
K2 O2D 2.802(3) y
K2 O3D 2.760(4) y
K2 O4D 2.734(3) y
O1A C3A 1.418(5) n
O1A C2A 1.433(5) n
O2A C4A 1.411(5) n
O2A C5A 1.419(5) n
O3A C6A 1.412(6) n
O3A C7A 1.420(6) n
O4A C1A 1.427(5) n
O4A C8A 1.442(5) n
O1B C2B 1.430(5) n
O1B C3B 1.430(5) n
O2B C5B 1.416(5) n
O2B C4B 1.437(6) n
O3B C6B 1.421(5) n
O3B C7B 1.422(5) n
O4B C8B 1.428(5) n
O4B C1B 1.430(5) n
O1C C3C 1.418(6) n
O1C C2C 1.435(5) n
O2C C4C 1.405(7) n
O2C C5C 1.411(8) n
O3C C6C 1.399(8) n
O3C C7C 1.417(6) n
O4C C1C 1.419(5) n
O4C C8C 1.422(6) n
O1D C3D 1.420(5) n
O1D C2D 1.425(5) n
O2D C4D 1.417(6) n
O2D C5D 1.433(7) n
O3D C7D 1.411(6) n
O3D C6D 1.418(6) n
O4D C8D 1.411(6) n
O4D C1D 1.433(5) n
C1A C2A 1.515(6) n
C1A C12A 1.519(6) n
C1A H1AA 0.9800 n
C2A C9A 1.503(6) n
C2A H2AA 0.9800 n
C3A C4A 1.498(7) n
C3A H3AA 0.9700 n
C3A H3AB 0.9700 n
C4A H4AA 0.9700 n
C4A H4AB 0.9700 n
C5A C6A 1.493(7) n
C5A H5AA 0.9700 n
C5A H5AB 0.9700 n
C6A H6AA 0.9700 n
C6A H6AB 0.9700 n
C7A C8A 1.487(7) n
C7A H7AA 0.9700 n
C7A H7AB 0.9700 n
C8A H8AA 0.9700 n
C8A H8AB 0.9700 n
C9A C10A 1.532(6) n
C9A H9AA 0.9700 n
C9A H9AB 0.9700 n
C10A C11A 1.492(7) n
C10A H10A 0.9700 n
C10A H10B 0.9700 n
C11A C12A 1.518(7) n
C11A H11A 0.9700 n
C11A H11B 0.9700 n
C12A H12A 0.9700 n
C12A H12B 0.9700 n
C1B C2B 1.509(6) n
C1B C12B 1.534(6) n
C1B H1BA 0.9800 n
C2B C9B 1.509(6) n
C2B H2BA 0.9800 n
C3B C4B 1.475(7) n
C3B H3BA 0.9700 n
C3B H3BB 0.9700 n
C4B H4BA 0.9700 n
C4B H4BB 0.9700 n
C5B C6B 1.488(6) n
C5B H5BA 0.9700 n
C5B H5BB 0.9700 n
C6B H6BA 0.9700 n
C6B H6BB 0.9700 n
C7B C8B 1.474(7) n
C7B H7BA 0.9700 n
C7B H7BB 0.9700 n
C8B H8BA 0.9700 n
C8B H8BB 0.9700 n
C9B C10B 1.531(7) n
C9B H9BA 0.9700 n
C9B H9BB 0.9700 n
C10B C11B 1.494(8) n
C10B H10C 0.9700 n
C10B H10D 0.9700 n
C11B C12B 1.503(7) n
C11B H11C 0.9700 n
C11B H11D 0.9700 n
C12B H12C 0.9700 n
C12B H12D 0.9700 n
C1C C12C 1.488(6) n
C1C C2C 1.534(6) n
C1C H1CA 0.9800 n
C2C C9C 1.518(6) n
C2C H2CA 0.9800 n
C3C C4C 1.481(8) n
C3C H3CA 0.9700 n
C3C H3CB 0.9700 n
C4C H4CA 0.9700 n
C4C H4CB 0.9700 n
C5C C6C 1.480(9) n
C5C H5CA 0.9700 n
C5C H5CB 0.9700 n
C6C H6CA 0.9700 n
C6C H6CB 0.9700 n
C7C C8C 1.489(7) n
C7C H7CA 0.9700 n
C7C H7CB 0.9700 n
C8C H8CA 0.9700 n
C8C H8CB 0.9700 n
C9C C10C 1.513(8) n
C9C H9CA 0.9700 n
C9C H9CB 0.9700 n
C10C C11C 1.515(8) n
C10C H10E 0.9700 n
C10C H10F 0.9700 n
C11C C12C 1.522(7) n
C11C H11E 0.9700 n
C11C H11F 0.9700 n
C12C H12E 0.9700 n
C12C H12F 0.9700 n
C1D C12D 1.499(7) n
C1D C2D 1.506(6) n
C1D H1DA 0.9800 n
C2D C9D 1.526(7) n
C2D H2DA 0.9800 n
C3D C4D 1.489(9) n
C3D H3DA 0.9700 n
C3D H3DB 0.9700 n
C4D H4DA 0.9700 n
C4D H4DB 0.9700 n
C5D C6D 1.484(8) n
C5D H5DA 0.9700 n
C5D H5DB 0.9700 n
C6D H6DA 0.9700 n
C6D H6DB 0.9700 n
C7D C8D 1.505(7) n
C7D H7DA 0.9700 n
C7D H7DB 0.9700 n
C8D H8DA 0.9700 n
C8D H8DB 0.9700 n
C9D C10D 1.515(9) n
C9D H9DA 0.9700 n
C9D H9DB 0.9700 n
C10D C11D 1.507(9) n
C10D H10G 0.9700 n
C10D H10H 0.9700 n
C11D C12D 1.511(7) n
C11D H11G 0.9700 n
C11D H11H 0.9700 n
C12D H12G 0.9700 n
C12D H12H 0.9700 n

loop_
_geom_contact_atom_site_label_1
_geom_contact_atom_site_label_2
_geom_contact_distance
_geom_contact_publ_flag
H1AA H3AB 2.27 y
H3AB H5AB 2.24 y
H5AB H7AB 2.19 y
H7AB H1AA 2.32 y
H1BA H3BB 2.25 y
H3BB H5BB 2.22 y
H5BB H7BB 2.17 y
H7BB H1BA 2.32 y
H2CA H4CA 2.17 y
H4CA H6CA 2.34 y
H6CA H8CA 2.26 y
H8CA H2CA 2.28 y
H2DA H4DA 2.25 y
H4DA H6DA 2.21 y
H6DA H8DA 2.23 y
H8DA H2DA 2.29 y

loop_
_geom_torsion_atom_site_label_1
_geom_torsion_atom_site_label_2
_geom_torsion_atom_site_label_3
_geom_torsion_atom_site_label_4
_geom_torsion
_geom_torsion_publ_flag
O1A C3A C4A O2A 63.9(5) y
O1B C3B C4B O2B 63.0(5) y
O1C C3C C4C O2C -62.6(6) y
O1D C3D C4D O2D -65.3(6) y
O2A C5A C6A O3A 59.1(6) y
O2B C5B C6B O3B 60.9(5) y
O2C C5C C6C O3C -56.6(9) y
O2D C5D C6D O3D -57.4(7) y
O3A C7A C8A O4A 64.5(5) y
O3B C7B C8B O4B 62.8(5) y
O3C C7C C8C O4C -60.4(6) y
O3D C7D C8D O4D -61.8(6) y
O4A C1A C2A O1A 54.1(4) y
O4B C1B C2B O1B 54.6(4) y
O4C C1C C2C O1C -56.1(5) y
O4D C1D C2D O1D -54.9(5) y
O1A C2A C9A C10A -179.4(4) n
O1B C2B C9B C10B -179.3(4) n
O1C C2C C9C C10C -65.4(5) n
O1D C2D C9D C10D -61.9(6) n
O4A C1A C12A C11A 64.8(5) n
O4B C1B C12B C11B 64.7(5) n
O4C C1C C12C C11C -178.6(4) n
O4D C1D C12D C11D 179.4(4) n
O4A C1A C2A C9A -67.5(4) n
O4B C1B C2B C9B -66.0(4) n
O4C C1C C2C C9C -178.1(4) n
O4D C1D C2D C9D -175.7(4) n
C10A C11A C12A C1A 56.8(6) n
C10B C11B C12B C1B 56.4(6) n
C10C C11C C12C C1C -57.8(6) n
C10D C11D C12D C1D -55.6(7) n
C12A C1A C2A O1A 174.9(3) n
C12A C1A C2A C9A 53.3(5) n
C12B C1B C2B O1B 175.6(3) n
C12B C1B C2B C9B 55.0(5) n
C12C C1C C2C C9C -56.1(5) n
C12C C1C C2C O1C 65.8(4) n
C12D C1D C2D O1D 65.9(5) n
C12D C1D C2D C9D -54.9(5) n
C1A C2A C9A C10A -54.2(5) n
C1A O4A C8A C7A 83.4(5) n
C1B C2B C9B C10B -55.4(5) n
C1B O4B C8B C7B 82.7(5) n
C1C C2C C9C C10C 53.8(5) n
C1C O4C C8C C7C 169.4(4) n
C1D C2D C9D C10D 55.8(6) n
C1D O4D C8D C7D 169.8(4) n
C2A C1A C12A C11A -54.0(5) n
C2A C9A C10A C11A 55.4(6) n
C2A O1A C3A C4A -171.8(3) n
C2B C1B C12B C11B -54.8(5) n
C2B C9B C10B C11B 55.5(6) n
C2B O1B C3B C4B -171.5(4) n
C2C C1C C12C C11C 57.8(5) n
C2C C9C C10C C11C -54.7(6) n
C2C O1C C3C C4C -78.4(5) n
C2D C1D C12D C11D 55.5(5) n
C2D C9D C10D C11D -56.9(6) n
C2D O1D C3D C4D -82.1(6) n
C3A O1A C2A C9A -159.6(3) n
C3A O1A C2A C1A 75.6(4) n
C3B O1B C2B C1B 77.2(4) n
C3B O1B C2B C9B -158.8(4) n
C3C O1C C2C C9C -79.4(5) n
C3C O1C C2C C1C 159.2(4) n
C3D O1D C2D C1D 158.6(4) n
C3D O1D C2D C9D -81.8(5) n
C4A O2A C5A C6A -155.2(4) n
C4B O2B C5B C6B -156.5(4) n
C4C O2C C5C C6C -80.5(8) n
C4D O2D C5D C6D -75.9(6) n
C5A O2A C4A C3A 80.3(5) n
C5B O2B C4B C3B 78.9(5) n
C5C O2C C4C C3C 167.7(5) n
C5D O2D C4D C3D 168.1(4) n
C6A O3A C7A C8A -170.5(4) n
C6B O3B C7B C8B -168.3(4) n
C6C O3C C7C C8C -80.1(6) n
C6D O3D C7D C8D -80.3(6) n
C7A O3A C6A C5A 73.3(5) n
C7B O3B C6B C5B 73.7(5) n
C7C O3C C6C C5C 157.8(6) n
C7D O3D C6D C5D 159.2(5) n
C8A O4A C1A C12A 85.7(4) n
C8A O4A C1A C2A -153.7(3) n
C8B O4B C1B C12B 84.0(4) n
C8B O4B C1B C2B -155.5(3) n
C8C O4C C1C C12C 154.7(4) n
C8C O4C C1C C2C -81.9(4) n
C8D O4D C1D C12D 157.4(4) n
C8D O4D C1D C2D -78.8(5) n
C9A C10A C11A C12A -56.6(6) n
C9B C10B C11B C12B -56.6(6) n
C9C C10C C11C C12C 56.3(6) n
C9D C10D C11D C12D 56.1(7) n
K1 O1A C2A C9A 65.7(3) n
K1 O1A C2A C1A -59.1(3) n
K1 O1A C3A C4A -40.7(4) n
K1 O1B C2B C1B -58.4(4) n
K1 O1B C2B C9B 65.6(4) n
K1 O1B C3B C4B -37.2(4) n
K1 O2A C4A C3A -52.2(4) n
K1 O2A C5A C6A -26.2(5) n
K1 O2B C4B C3B -54.5(4) n
K1 O2B C5B C6B -26.5(4) n
K1 O3A C6A C5A -61.7(5) n
K1 O3A C7A C8A -38.1(4) n
K1 O3B C6B C5B -62.3(4) n
K1 O3B C7B C8B -38.0(5) n
K1 O4A C1A C2A -21.9(4) n
K1 O4A C1A C12A -142.6(3) n
K1 O4A C8A C7A -54.8(4) n
K1 O4B C1B C12B -145.7(3) n
K1 O4B C1B C2B -25.2(4) n
K1 O4B C8B C7B -53.4(4) n
K2 O1C C2C C1C 29.3(4) n
K2 O1C C2C C9C 150.7(3) n
K2 O1C C3C C4C 58.3(5) n
K2 O1D C2D C9D 143.8(3) n
K2 O1D C2D C1D 24.2(5) n
K2 O1D C3D C4D 57.3(6) n
K2 O2C C4C C3C 32.0(6) n
K2 O2C C5C C6C 59.2(7) n
K2 O2D C4D C3D 38.4(6) n
K2 O2D C5D C6D 58.2(6) n
K2 O3C C6C C5C 23.6(7) n
K2 O3C C7C C8C 56.7(6) n
K2 O3D C6D C5D 26.5(6) n
K2 O3D C7D C8D 57.9(5) n
K2 O4C C1C C12C -66.5(3) n
K2 O4C C1C C2C 56.9(4) n
K2 O4C C8C C7C 32.7(5) n
K2 O4D C1D C12D -62.9(3) n
K2 O4D C1D C2D 60.9(4) n
K2 O4D C8D C7D 32.3(5) n
O1A K1 O1B C2B -29.3(4) n
O1A K1 O1B C3B -164.2(3) n
O1A K1 O2A C4A 20.5(3) n
O1A K1 O2A C5A -110.5(3) n
O1A K1 O2B C5B 66.3(3) n
O1A K1 O2B C4B -161.4(2) n
O1A K1 O3A C6A 86.9(3) n
O1A K1 O3A C7A -47.8(3) n
O1A K1 O3B C7B 115.3(3) n
O1A K1 O3B C6B -111.4(2) n
O1A K1 O4A C8A 130.9(3) n
O1A K1 O4A C1A -3.8(2) n
O1A K1 O4B C8B -66.8(3) n
O1A K1 O4B C1B 159.6(3) n
O1B K1 O1A C2A -14.0(4) n
O1B K1 O1A C3A -147.3(3) n
O1B K1 O2A C4A -170.9(2) n
O1B K1 O2A C5A 58.1(3) n
O1B K1 O2B C4B 23.0(3) n
O1B K1 O2B C5B -109.3(3) n
O1B K1 O3A C7A 111.1(3) n
O1B K1 O3A C6A -114.2(3) n
O1B K1 O3B C6B 88.4(2) n
O1B K1 O3B C7B -44.8(3) n
O1B K1 O4A C1A 160.7(3) n
O1B K1 O4A C8A -64.6(3) n
O1B K1 O4B C8B 132.6(3) n
O1B K1 O4B C1B -1.0(2) n
O1C K2 O1D C3D 29.3(4) n
O1C K2 O1D C2D 165.9(3) n
O1C K2 O2C C4C -2.9(4) n
O1C K2 O2C C5C -141.7(4) n
O1C K2 O2D C5D 69.1(3) n
O1C K2 O2D C4D -158.9(4) n
O1C K2 O3C C7C -78.4(4) n
O1C K2 O3C C6C 58.0(4) n
O1C K2 O3D C6D -90.3(4) n
O1C K2 O3D C7D 134.8(3) n
O1C K2 O4C C8C 109.1(3) n
O1C K2 O4C C1C -27.9(2) n
O1C K2 O4D C8D -49.2(4) n
O1C K2 O4D C1D 172.4(2) n
O1D K2 O1C C2C 144.1(3) n
O1D K2 O1C C3C 11.0(4) n
O1D K2 O2C C4C -160.9(4) n
O1D K2 O2C C5C 60.2(4) n
O1D K2 O2D C5D -140.1(4) n
O1D K2 O2D C4D -8.1(4) n
O1D K2 O3C C6C -85.2(4) n
O1D K2 O3C C7C 138.4(4) n
O1D K2 O3D C7D -80.4(3) n
O1D K2 O3D C6D 54.5(4) n
O1D K2 O4C C8C -33.7(4) n
O1D K2 O4C C1C -170.7(2) n
O1D K2 O4D C1D -31.0(2) n
O1D K2 O4D C8D 107.4(3) n
O2A K1 O1A C2A 145.2(2) n
O2A K1 O1A C3A 11.8(3) n
O2A K1 O1B C3B 43.8(3) n
O2A K1 O1B C2B 178.7(2) n
O2A K1 O2B C4B -133.8(3) n
O2A K1 O2B C5B 93.9(3) n
O2A K1 O3A C7A -103.9(3) n
O2A K1 O3A C6A 30.8(3) n
O2A K1 O3B C7B 176.8(3) n
O2A K1 O3B C6B -50.0(2) n
O2A K1 O4A C1A -57.3(3) n
O2A K1 O4A C8A 77.4(3) n
O2A K1 O4B C1B -137.1(3) n
O2A K1 O4B C8B -3.5(3) n
O2B K1 O1A C2A 176.7(2) n
O2B K1 O1A C3A 43.4(3) n
O2B K1 O1B C3B 7.9(3) n
O2B K1 O1B C2B 142.8(3) n
O2B K1 O2A C5A 89.8(3) n
O2B K1 O2A C4A -139.2(3) n
O2B K1 O3A C6A -52.0(3) n
O2B K1 O3A C7A 173.3(3) n
O2B K1 O3B C6B 30.7(2) n
O2B K1 O3B C7B -102.6(3) n
O2B K1 O4A C1A -140.5(3) n
O2B K1 O4A C8A -5.7(3) n
O2B K1 O4B C1B -55.8(3) n
O2B K1 O4B C8B 77.8(3) n
O2C K2 O1C C3C -27.5(3) n
O2C K2 O1C C2C 105.5(3) n
O2C K2 O1D C2D -160.9(3) n
O2C K2 O1D C3D 62.4(4) n
O2C K2 O2D C5D 130.0(3) n
O2C K2 O2D C4D -98.0(4) n
O2C K2 O3C C6C 3.0(4) n
O2C K2 O3C C7C -133.4(4) n
O2C K2 O3D C6D -35.2(4) n
O2C K2 O3D C7D -170.1(3) n
O2C K2 O4C C8C 52.6(3) n
O2C K2 O4C C1C -84.4(3) n
O2C K2 O4D C8D 136.8(3) n
O2C K2 O4D C1D -1.7(3) n
O2D K2 O1C C3C 55.9(3) n
O2D K2 O1C C2C -171.0(3) n
O2D K2 O1D C3D -24.8(4) n
O2D K2 O1D C2D 111.8(3) n
O2D K2 O2C C5C 120.5(4) n
O2D K2 O2C C4C -100.7(4) n
O2D K2 O3C C6C -43.1(5) n
O2D K2 O3C C7C -179.5(3) n
O2D K2 O3D C7D -134.3(3) n
O2D K2 O3D C6D 0.5(4) n
O2D K2 O4C C8C 134.9(3) n
O2D K2 O4C C1C -2.1(4) n
O2D K2 O4D C8D 52.6(3) n
O2D K2 O4D C1D -85.8(2) n
O3A K1 O1A C3A -43.9(3) n
O3A K1 O1A C2A 89.4(2) n
O3A K1 O1B C2B -132.2(3) n
O3A K1 O1B C3B 92.8(3) n
O3A K1 O2A C4A 129.7(3) n
O3A K1 O2A C5A -1.3(3) n
O3A K1 O2B C4B -72.6(3) n
O3A K1 O2B C5B 155.1(3) n
O3A K1 O3B C7B -142.9(3) n
O3A K1 O3B C6B -9.7(3) n
O3A K1 O4A C1A -111.6(3) n
O3A K1 O4A C8A 23.1(3) n
O3A K1 O4B C1B 35.2(3) n
O3A K1 O4B C8B 168.8(3) n
O3B K1 O1A C3A 99.2(3) n
O3B K1 O1A C2A -127.4(2) n
O3B K1 O1B C3B -49.8(3) n
O3B K1 O1B C2B 85.2(3) n
O3B K1 O2A C5A 151.8(3) n
O3B K1 O2A C4A -77.2(3) n
O3B K1 O2B C4B 130.8(3) n
O3B K1 O2B C5B -1.5(3) n
O3B K1 O3A C6A -16.9(3) n
O3B K1 O3A C7A -151.6(3) n
O3B K1 O4A C8A 178.3(3) n
O3B K1 O4A C1A 43.5(3) n
O3B K1 O4B C1B -111.6(3) n
O3B K1 O4B C8B 22.0(2) n
O3C K2 O1C C3C -82.6(3) n
O3C K2 O1C C2C 50.5(3) n
O3C K2 O1D C3D 123.9(4) n
O3C K2 O1D C2D -99.4(3) n
O3C K2 O2C C4C 108.3(4) n
O3C K2 O2C C5C -30.5(4) n
O3C K2 O2D C5D 169.3(3) n
O3C K2 O2D C4D -58.7(5) n
O3C K2 O3D C6D 148.4(4) n
O3C K2 O3D C7D 13.5(5) n
O3C K2 O4C C1C -141.5(3) n
O3C K2 O4C C8C -4.4(3) n
O3C K2 O4D C1D 52.8(3) n
O3C K2 O4D C8D -168.7(3) n
O3D K2 O1C C2C -110.0(3) n
O3D K2 O1C C3C 116.9(3) n
O3D K2 O1D C2D 57.7(3) n
O3D K2 O1D C3D -79.0(4) n
O3D K2 O2C C4C -70.0(4) n
O3D K2 O2C C5C 151.1(4) n
O3D K2 O2D C4D 103.4(4) n
O3D K2 O2D C5D -28.6(3) n
O3D K2 O3C C6C -179.6(4) n
O3D K2 O3C C7C 44.0(5) n
O3D K2 O4C C8C -161.5(3) n
O3D K2 O4C C1C 61.5(3) n
O3D K2 O4D C1D -142.2(3) n
O3D K2 O4D C8D -3.8(3) n
O4A K1 O1A C2A 30.8(2) n
O4A K1 O1A C3A -102.5(3) n
O4A K1 O1B C2B -68.4(3) n
O4A K1 O1B C3B 156.6(3) n
O4A K1 O2A C5A -57.6(3) n
O4A K1 O2A C4A 73.4(3) n
O4A K1 O2B C4B -47.0(3) n
O4A K1 O2B C5B -179.3(3) n
O4A K1 O3A C6A 143.1(3) n
O4A K1 O3A C7A 8.4(3) n
O4A K1 O3B C6B -151.8(2) n
O4A K1 O3B C7B 75.0(3) n
O4A K1 O4B C1B 96.4(3) n
O4A K1 O4B C8B -130.0(3) n
O4B K1 O1A C2A -64.9(2) n
O4B K1 O1A C3A 161.8(3) n
O4B K1 O1B C3B -105.3(3) n
O4B K1 O1B C2B 29.6(2) n
O4B K1 O2A C4A -54.9(3) n
O4B K1 O2A C5A 174.1(3) n
O4B K1 O2B C4B 75.6(3) n
O4B K1 O2B C5B -56.7(3) n
O4B K1 O3A C6A -144.9(3) n
O4B K1 O3A C7A 80.4(3) n
O4B K1 O3B C6B 142.3(3) n
O4B K1 O3B C7B 9.0(3) n
O4B K1 O4A C8A -126.0(3) n
O4B K1 O4A C1A 99.3(3) n
O4C K2 O1C C3C -135.8(3) n
O4C K2 O1C C2C -2.7(3) n
O4C K2 O1D C3D 149.1(4) n
O4C K2 O1D C2D -74.2(4) n
O4C K2 O2C C4C 51.9(4) n
O4C K2 O2C C5C -86.9(4) n
O4C K2 O2D C4D 179.0(4) n
O4C K2 O2D C5D 47.0(4) n
O4C K2 O3C C6C 110.2(4) n
O4C K2 O3C C7C -26.2(3) n
O4C K2 O3D C7D 74.1(3) n
O4C K2 O3D C6D -151.0(4) n
O4C K2 O4D C1D 115.1(2) n
O4C K2 O4D C8D -106.5(3) n
O4D K2 O1C C3C 156.5(3) n
O4D K2 O1C C2C -70.4(4) n
O4D K2 O1D C3D -134.4(4) n
O4D K2 O1D C2D 2.2(3) n
O4D K2 O2C C5C 35.4(4) n
O4D K2 O2C C4C 174.2(4) n
O4D K2 O2D C4D 45.8(4) n
O4D K2 O2D C5D -86.2(3) n
O4D K2 O3C C6C -143.7(4) n
O4D K2 O3C C7C 79.9(4) n
O4D K2 O3D C6D 107.6(4) n
O4D K2 O3D C7D -27.3(3) n
O4D K2 O4C C8C -95.4(3) n
O4D K2 O4C C1C 127.6(3) n
